data_4112308
loop_
_publ_author_name
'Bin Zhao'
'Peng Cheng'
'Xiaoyan Chen'
'Cai Cheng'
'Wei Shi'
'Daizheng Liao'
'Shiping Yan'
'Zonghui Jiang'

_publ_section_title
;
 Design and Synthesis of 3d-4f Metal-Based Zeolite-type Materials with a
 3D Nanotubular Structure Encapsulated "Water" Pipe
;
_journal_name_full 'Journal of the American Chemical Society'
_journal_page_first 3012
_journal_page_last 3013
_journal_paper_doi 10.1021/ja038784e
_journal_volume 126
_journal_year 2004
_chemical_formula_sum 'C21 H18 Mn1.5 N3 O16.5 Yb'
_chemical_formula_weight 831.84
_chemical_name_systematic
; 
 ? 
;
_space_group_IT_number 192
_symmetry_cell_setting hexagonal
_symmetry_space_group_name_Hall '-P 6 2c'
_symmetry_space_group_name_H-M 'P 6/m c c'
_atom_sites_solution_hydrogens geom
_atom_sites_solution_primary direct
_atom_sites_solution_secondary difmap
_audit_creation_method SHELXL-97
_cell_angle_alpha 90.00
_cell_angle_beta 90.00
_cell_angle_gamma 120.00
_cell_formula_units_Z 4
_cell_length_a 15.440(5)
_cell_length_b 15.440(5)
_cell_length_c 16.254(12)
_cell_measurement_reflns_used 663
_cell_measurement_temperature 293(2)
_cell_measurement_theta_max 25.93
_cell_measurement_theta_min 2.51
_cell_volume 3356(3)
_computing_cell_refinement 'Bruker SMART'
_computing_data_collection 'Bruker SMART'
_computing_data_reduction 'Bruker SAINT'
_computing_molecular_graphics 'Bruker SHELXTL'
_computing_publication_material 'Bruker SHELXTL'
_computing_structure_refinement 'SHELXL-97 (Sheldrick, 1997)'
_computing_structure_solution 'SHELXS-97 (Sheldrick, 1990)'
_diffrn_ambient_temperature 293(2)
_diffrn_measured_fraction_theta_full 0.981
_diffrn_measured_fraction_theta_max 0.981
_diffrn_measurement_device_type 'CCD area detector'
_diffrn_measurement_method 'phi and omega scans'
_diffrn_radiation_monochromator graphite
_diffrn_radiation_source 'fine-focus sealed tube'
_diffrn_radiation_type MoK\a
_diffrn_radiation_wavelength 0.71073
_diffrn_reflns_av_R_equivalents 0.1539
_diffrn_reflns_av_sigmaI/netI 0.0825
_diffrn_reflns_limit_h_max 13
_diffrn_reflns_limit_h_min -16
_diffrn_reflns_limit_k_max 14
_diffrn_reflns_limit_k_min -15
_diffrn_reflns_limit_l_max 11
_diffrn_reflns_limit_l_min -19
_diffrn_reflns_number 7260
_diffrn_reflns_theta_full 25.03
_diffrn_reflns_theta_max 25.03
_diffrn_reflns_theta_min 2.64
_exptl_absorpt_coefficient_mu 3.395
_exptl_absorpt_correction_T_max 0.8762
_exptl_absorpt_correction_T_min 0.7277
_exptl_absorpt_correction_type multi-scan
_exptl_absorpt_process_details sadabs
_exptl_crystal_density_diffrn 1.647
_exptl_crystal_density_meas 0
_exptl_crystal_F_000 1618
_exptl_crystal_size_max 0.10
_exptl_crystal_size_mid 0.04
_exptl_crystal_size_min 0.04
_refine_diff_density_max 1.402
_refine_diff_density_min -1.715
_refine_diff_density_rms 0.141
_refine_ls_extinction_method none
_refine_ls_goodness_of_fit_ref 1.093
_refine_ls_hydrogen_treatment mixed
_refine_ls_matrix_type full
_refine_ls_number_parameters 74
_refine_ls_number_reflns 1022
_refine_ls_number_restraints 0
_refine_ls_restrained_S_all 1.093
_refine_ls_R_factor_all 0.1019
_refine_ls_R_factor_gt 0.0503
_refine_ls_shift/su_max 0.000
_refine_ls_shift/su_mean 0.000
_refine_ls_structure_factor_coef Fsqd
_refine_ls_weighting_details 'calc w=1/[\s^2^(Fo^2^)+(0.0404P)^2^+6.6730P] where P=(Fo^2^+2Fc^2^)/3'
_refine_ls_weighting_scheme calc
_refine_ls_wR_factor_gt 0.1000
_refine_ls_wR_factor_ref 0.1188
_reflns_number_gt 589
_reflns_number_total 1022
_reflns_threshold_expression >2sigma(I)
_cod_data_source_file ja038784esi20030929_104402.cif
_cod_data_source_block 030128c
_cod_database_code 4112308

loop_
_symmetry_equiv_pos_as_xyz
'x, y, z'
'-y, x-y, z'
'-x+y, -x, z'
'-x, -y, z'
'y, -x+y, z'
'x-y, x, z'
'y, x, -z+1/2'
'x-y, -y, -z+1/2'
'-x, -x+y, -z+1/2'
'-y, -x, -z+1/2'
'-x+y, y, -z+1/2'
'x, x-y, -z+1/2'
'-x, -y, -z'
'y, -x+y, -z'
'x-y, x, -z'
'x, y, -z'
'-y, x-y, -z'
'-x+y, -x, -z'
'-y, -x, z-1/2'
'-x+y, y, z-1/2'
'x, x-y, z-1/2'
'y, x, z-1/2'
'x-y, -y, z-1/2'
'-x, -x+y, z-1/2'

loop_
_atom_site_label
_atom_site_type_symbol
_atom_site_fract_x
_atom_site_fract_y
_atom_site_fract_z
_atom_site_U_iso_or_equiv
_atom_site_adp_type
_atom_site_occupancy
_atom_site_symmetry_multiplicity
_atom_site_calc_flag
_atom_site_refinement_flags
Yb1 Yb 0.3333 0.6667 0.2500 0.0262(3) Uani 1 6 d S
Mn1 Mn 0.5000 0.5000 0.0000 0.0256(6) Uani 1 4 d S
O1 O 0.4087(6) 0.6104(5) 0.1459(3) 0.0373(16) Uani 1 1 d .
O2 O 0.5490(6) 0.6165(6) 0.0927(4) 0.052(2) Uani 1 1 d .
O3 O 0.6548(7) 0.5116(8) 0.0000 0.046(3) Uani 1 2 d S
H3A H 0.7009 0.5533 0.0314 0.055 Uiso 0.50 1 d PR
H3B H 0.6658 0.4742 -0.0314 0.055 Uiso 0.50 1 d PR
N1 N 0.5190(8) 0.7595(4) 0.2500 0.035(2) Uani 1 2 d S
C1 C 0.7277(10) 0.8638(5) 0.2500 0.057(4) Uani 1 2 d S
H1A H 0.7972 0.8986 0.2500 0.069 Uiso 1 2 calc SR
C2 C 0.6748(8) 0.7854(9) 0.1943(7) 0.051(3) Uani 1 1 d .
H2A H 0.7085 0.7680 0.1563 0.061 Uiso 1 1 calc R
C3 C 0.5713(7) 0.7344(7) 0.1972(5) 0.030(2) Uani 1 1 d .
C4 C 0.5042(8) 0.6468(8) 0.1396(5) 0.034(2) Uani 1 1 d .
O4 O 0.790(3) 0.742(2) 1.0000 0.129(15) Uani 0.50 2 d SP

loop_
_atom_site_aniso_label
_atom_site_aniso_U_11
_atom_site_aniso_U_22
_atom_site_aniso_U_33
_atom_site_aniso_U_23
_atom_site_aniso_U_13
_atom_site_aniso_U_12
Yb1 0.0309(4) 0.0309(4) 0.0167(4) 0.000 0.000 0.01546(19)
Mn1 0.037(2) 0.028(2) 0.0173(9) 0.000 0.000 0.0208(11)
O1 0.042(5) 0.041(5) 0.027(3) -0.016(3) -0.005(3) 0.019(4)
O2 0.051(5) 0.073(6) 0.044(4) -0.029(4) -0.005(4) 0.041(5)
O3 0.044(7) 0.061(7) 0.036(5) 0.000 0.000 0.029(6)
N1 0.046(6) 0.039(4) 0.021(4) -0.002(7) 0.000 0.023(3)
C1 0.031(8) 0.055(7) 0.078(9) -0.020(12) 0.000 0.015(4)
C2 0.040(7) 0.057(8) 0.053(6) -0.016(6) 0.008(6) 0.022(6)
C3 0.030(6) 0.029(6) 0.033(5) -0.004(4) 0.002(4) 0.016(5)
C4 0.044(7) 0.037(6) 0.024(4) 0.001(4) -0.002(4) 0.024(5)
O4 0.17(3) 0.08(2) 0.051(14) 0.000 0.000 0.00(2)

loop_
_atom_type_symbol
_atom_type_description
_atom_type_scat_dispersion_real
_atom_type_scat_dispersion_imag
_atom_type_scat_source
C C 0.0033 0.0016 'International Tables Vol C Tables 4.2.6.8 and 6.1.1.4'
H H 0.0000 0.0000 'International Tables Vol C Tables 4.2.6.8 and 6.1.1.4'
N N 0.0061 0.0033 'International Tables Vol C Tables 4.2.6.8 and 6.1.1.4'
O O 0.0106 0.0060 'International Tables Vol C Tables 4.2.6.8 and 6.1.1.4'
Mn Mn 0.3368 0.7283 'International Tables Vol C Tables 4.2.6.8 and 6.1.1.4'
Yb Yb -0.3850 5.5486 'International Tables Vol C Tables 4.2.6.8 and 6.1.1.4'

loop_
_geom_angle_atom_site_label_1
_geom_angle_atom_site_label_2
_geom_angle_atom_site_label_3
_geom_angle
_geom_angle_site_symmetry_1
_geom_angle_site_symmetry_3
O1 Yb1 O1 131.3(4) 2_665 11
O1 Yb1 O1 88.0(3) 2_665 12_565
O1 Yb1 O1 77.4(2) 11 12_565
O1 Yb1 O1 77.4(2) 2_665 3_565
O1 Yb1 O1 88.0(3) 11 3_565
O1 Yb1 O1 144.2(4) 12_565 3_565
O1 Yb1 O1 144.2(4) 2_665 10_665
O1 Yb1 O1 77.4(2) 11 10_665
O1 Yb1 O1 77.4(2) 12_565 10_665
O1 Yb1 O1 131.3(4) 3_565 10_665
O1 Yb1 O1 77.4(2) 2_665 .
O1 Yb1 O1 144.2(4) 11 .
O1 Yb1 O1 131.3(4) 12_565 .
O1 Yb1 O1 77.4(2) 3_565 .
O1 Yb1 O1 88.0(3) 10_665 .
O1 Yb1 N1 65.67(18) 2_665 2_665
O1 Yb1 N1 65.67(18) 11 2_665
O1 Yb1 N1 72.09(18) 12_565 2_665
O1 Yb1 N1 72.09(18) 3_565 2_665
O1 Yb1 N1 136.02(14) 10_665 2_665
O1 Yb1 N1 136.02(14) . 2_665
O1 Yb1 N1 72.09(18) 2_665 .
O1 Yb1 N1 136.02(14) 11 .
O1 Yb1 N1 65.67(18) 12_565 .
O1 Yb1 N1 136.02(14) 3_565 .
O1 Yb1 N1 72.09(18) 10_665 .
O1 Yb1 N1 65.67(18) . .
N1 Yb1 N1 120.000(1) 2_665 .
O1 Yb1 N1 136.02(14) 2_665 3_565
O1 Yb1 N1 72.09(18) 11 3_565
O1 Yb1 N1 136.02(14) 12_565 3_565
O1 Yb1 N1 65.67(18) 3_565 3_565
O1 Yb1 N1 65.67(18) 10_665 3_565
O1 Yb1 N1 72.09(18) . 3_565
N1 Yb1 N1 120.000(1) 2_665 3_565
N1 Yb1 N1 120.0 . 3_565
O2 Mn1 O2 180.0(4) 13_665 .
O2 Mn1 O2 87.8(4) 13_665 4_665
O2 Mn1 O2 92.2(4) . 4_665
O2 Mn1 O2 92.2(4) 13_665 16
O2 Mn1 O2 87.8(4) . 16
O2 Mn1 O2 180.0(4) 4_665 16
O2 Mn1 O3 89.0(3) 13_665 .
O2 Mn1 O3 91.0(3) . .
O2 Mn1 O3 89.0(3) 4_665 .
O2 Mn1 O3 91.0(3) 16 .
O2 Mn1 O3 91.0(3) 13_665 13_665
O2 Mn1 O3 89.0(3) . 13_665
O2 Mn1 O3 91.0(3) 4_665 13_665
O2 Mn1 O3 89.0(3) 16 13_665
O3 Mn1 O3 180.0 . 13_665
C4 O1 Yb1 122.8(6) . .
C4 O2 Mn1 134.1(7) . .
Mn1 O3 H3A 120.1 . .
Mn1 O3 H3B 120.0 . .
H3A O3 H3B 120.0 . .
C3 N1 C3 118.2(11) 12_565 .
C3 N1 Yb1 120.9(5) 12_565 .
C3 N1 Yb1 120.9(5) . .
C2 C1 C2 119.4(13) . 12_565
C2 C1 H1A 120.3 . .
C2 C1 H1A 120.3 12_565 .
C3 C2 C1 118.5(10) . .
C3 C2 H2A 120.7 . .
C1 C2 H2A 120.7 . .
N1 C3 C2 122.7(9) . .
N1 C3 C4 113.5(8) . .
C2 C3 C4 123.8(9) . .
O2 C4 O1 127.0(9) . .
O2 C4 C3 116.1(9) . .
O1 C4 C3 116.9(8) . .

loop_
_geom_bond_atom_site_label_1
_geom_bond_atom_site_label_2
_geom_bond_distance
_geom_bond_site_symmetry_2
Yb1 O1 2.446(6) 2_665
Yb1 O1 2.446(6) 11
Yb1 O1 2.446(6) 12_565
Yb1 O1 2.446(6) 3_565
Yb1 O1 2.446(6) 10_665
Yb1 O1 2.446(6) .
Yb1 N1 2.483(10) 2_665
Yb1 N1 2.483(10) .
Yb1 N1 2.483(10) 3_565
Mn1 O2 2.171(7) 13_665
Mn1 O2 2.171(7) .
Mn1 O2 2.171(7) 4_665
Mn1 O2 2.171(7) 16
Mn1 O3 2.306(10) .
Mn1 O3 2.306(10) 13_665
O1 C4 1.293(12) .
O2 C4 1.265(11) .
O3 H3A 0.8500 .
O3 H3B 0.8501 .
N1 C3 1.361(11) 12_565
N1 C3 1.361(11) .
C1 C2 1.401(13) .
C1 C2 1.401(13) 12_565
C1 H1A 0.9300 .
C2 C3 1.385(13) .
C2 H2A 0.9300 .
C3 C4 1.542(13) .

loop_
_geom_torsion_atom_site_label_1
_geom_torsion_atom_site_label_2
_geom_torsion_atom_site_label_3
_geom_torsion_atom_site_label_4
_geom_torsion
_geom_torsion_site_symmetry_1
_geom_torsion_site_symmetry_4
O1 Yb1 O1 C4 79.4(8) 2_665 .
O1 Yb1 O1 C4 -132.7(7) 11 .
O1 Yb1 O1 C4 3.6(6) 12_565 .
O1 Yb1 O1 C4 159.1(7) 3_565 .
O1 Yb1 O1 C4 -67.7(6) 10_665 .
N1 Yb1 O1 C4 112.3(6) 2_665 .
N1 Yb1 O1 C4 3.6(6) . .
N1 Yb1 O1 C4 -132.7(7) 3_565 .
O2 Mn1 O2 C4 17(100) 13_665 .
O2 Mn1 O2 C4 -76.5(9) 4_665 .
O2 Mn1 O2 C4 103.5(9) 16 .
O3 Mn1 O2 C4 -165.6(10) . .
O3 Mn1 O2 C4 14.4(10) 13_665 .
O1 Yb1 N1 C3 94.0(5) 2_665 12_565
O1 Yb1 N1 C3 -37.7(5) 11 12_565
O1 Yb1 N1 C3 -2.1(5) 12_565 12_565
O1 Yb1 N1 C3 142.3(5) 3_565 12_565
O1 Yb1 N1 C3 -86.0(5) 10_665 12_565
O1 Yb1 N1 C3 177.9(5) . 12_565
N1 Yb1 N1 C3 47.3(5) 2_665 12_565
N1 Yb1 N1 C3 -132.7(5) 3_565 12_565
O1 Yb1 N1 C3 -86.0(5) 2_665 .
O1 Yb1 N1 C3 142.3(5) 11 .
O1 Yb1 N1 C3 177.9(5) 12_565 .
O1 Yb1 N1 C3 -37.7(5) 3_565 .
O1 Yb1 N1 C3 94.0(5) 10_665 .
O1 Yb1 N1 C3 -2.1(5) . .
N1 Yb1 N1 C3 -132.7(5) 2_665 .
N1 Yb1 N1 C3 47.3(5) 3_565 .
C2 C1 C2 C3 -1.1(7) 12_565 .
C3 N1 C3 C2 -1.2(8) 12_565 .
Yb1 N1 C3 C2 178.8(8) . .
C3 N1 C3 C4 -179.2(9) 12_565 .
Yb1 N1 C3 C4 0.8(9) . .
C1 C2 C3 N1 2.3(16) . .
C1 C2 C3 C4 -179.9(8) . .
Mn1 O2 C4 O1 2.0(16) . .
Mn1 O2 C4 C3 -180.0(6) . .
Yb1 O1 C4 O2 173.5(7) . .
Yb1 O1 C4 C3 -4.5(11) . .
N1 C3 C4 O2 -175.9(7) . .
C2 C3 C4 O2 6.1(15) . .
N1 C3 C4 O1 2.3(12) . .
C2 C3 C4 O1 -175.7(10) . .
